data_7014068
loop_
_publ_author_name
'Zhou, Jin-Sen'
'Cai, Jiwen'
'Wang, Li'
'Ng, Seik-Weng'

_publ_section_title
;
 Reversible and selective amine interactions of
 [Cd(mu2-N,O-p-NH2C6H4SO3)2(H2O)2]n.
;
_journal_issue 9
_journal_name_full 'Dalton transactions (Cambridge, England : 2003)'
_journal_page_first 1493
_journal_page_last 1497
_journal_paper_doi 10.1039/b400790p
_journal_year 2004
_chemical_formula_sum 'C20 H44 Cd N6 O8 S2'
_chemical_formula_weight 673.13
_chemical_name_common (Cd(C2H5NH2)4(H2O)2)(NH2C6H4SO3)2
_chemical_name_systematic
;
?
;
_space_group_IT_number 14
_symmetry_cell_setting monoclinic
_symmetry_space_group_name_Hall '-P 2ybc'
_symmetry_space_group_name_H-M 'P 1 21/c 1'
_atom_sites_solution_hydrogens geom
_atom_sites_solution_primary direct
_atom_sites_solution_secondary difmap
_audit_creation_method SHELXL-97
_cell_angle_alpha 90.00
_cell_angle_beta 100.152(6)
_cell_angle_gamma 90.00
_cell_formula_units_Z 2
_cell_length_a 10.680(3)
_cell_length_b 7.863(2)
_cell_length_c 18.906(6)
_cell_measurement_temperature 293(2)
_cell_volume 1562.8(8)
_computing_cell_refinement 'Bruker Saint+'
_computing_data_collection 'Bruker Saint+'
_computing_data_reduction 'Bruker SHELXTL'
_computing_molecular_graphics 'Bruker SHELXTL'
_computing_publication_material 'Bruker SHELXTL'
_computing_structure_refinement 'SHELXL-97 (Sheldrick, 1997)'
_computing_structure_solution 'SHELXS-97 (Sheldrick, 1990)'
_diffrn_ambient_temperature 293(2)
_diffrn_measured_fraction_theta_full 0.927
_diffrn_measured_fraction_theta_max 0.927
_diffrn_measurement_device_type 'Bruker Smart 1000 CCD'
_diffrn_measurement_method '\w scans'
_diffrn_radiation_monochromator graphite
_diffrn_radiation_source 'fine-focus sealed tube'
_diffrn_radiation_type MoK\a
_diffrn_radiation_wavelength 0.71073
_diffrn_reflns_av_R_equivalents 0.0170
_diffrn_reflns_av_sigmaI/netI 0.0216
_diffrn_reflns_limit_h_max 14
_diffrn_reflns_limit_h_min -6
_diffrn_reflns_limit_k_max 9
_diffrn_reflns_limit_k_min -10
_diffrn_reflns_limit_l_max 25
_diffrn_reflns_limit_l_min -26
_diffrn_reflns_number 10887
_diffrn_reflns_theta_full 29.87
_diffrn_reflns_theta_max 29.87
_diffrn_reflns_theta_min 2.81
_exptl_absorpt_coefficient_mu 0.880
_exptl_absorpt_correction_T_max 0.8436
_exptl_absorpt_correction_T_min 0.6824
_exptl_absorpt_correction_type empirical
_exptl_absorpt_process_details sadabs
_exptl_crystal_colour colourless
_exptl_crystal_density_diffrn 1.430
_exptl_crystal_density_method 'not measured'
_exptl_crystal_description block
_exptl_crystal_F_000 700
_exptl_crystal_size_max 0.47
_exptl_crystal_size_mid 0.26
_exptl_crystal_size_min 0.20
_refine_diff_density_max 0.691
_refine_diff_density_min -0.290
_refine_diff_density_rms 0.057
_refine_ls_extinction_method none
_refine_ls_goodness_of_fit_ref 1.032
_refine_ls_hydrogen_treatment mixed
_refine_ls_matrix_type full
_refine_ls_number_parameters 177
_refine_ls_number_reflns 4171
_refine_ls_number_restraints 0
_refine_ls_restrained_S_all 1.032
_refine_ls_R_factor_all 0.0473
_refine_ls_R_factor_gt 0.0301
_refine_ls_shift/su_max 0.000
_refine_ls_shift/su_mean 0.000
_refine_ls_structure_factor_coef Fsqd
_refine_ls_weighting_details 'calc w=1/[\s^2^(Fo^2^)+(0.0439P)^2^+0.4578P] where P=(Fo^2^+2Fc^2^)/3'
_refine_ls_weighting_scheme calc
_refine_ls_wR_factor_gt 0.0791
_refine_ls_wR_factor_ref 0.0882
_reflns_number_gt 2995
_reflns_number_total 4171
_reflns_threshold_expression >2sigma(I)
_cod_data_source_file b400790p.txt
_cod_data_source_block compound_3
_cod_depositor_comments
;
The following automatic conversions were performed:
'_symmetry_cell_setting' value 'Monoclinic' changed to 'monoclinic'
according to '/home/saulius/struct/CIF-dictionaries/cif_core.dic'
dictionary named 'cif_core.dic' version 2.4.1 from 2010-06-29.

Automatic conversion script
Id: cif_fix_enum 1527 2010-12-29 10:47:43Z saulius 
;
_cod_original_sg_symbol_H-M P2(1)/c
_cod_database_code 7014068

loop_
_symmetry_equiv_pos_as_xyz
'x, y, z'
'-x, y+1/2, -z+1/2'
'-x, -y, -z'
'x, -y-1/2, z-1/2'

loop_
_atom_site_label
_atom_site_type_symbol
_atom_site_fract_x
_atom_site_fract_y
_atom_site_fract_z
_atom_site_U_iso_or_equiv
_atom_site_adp_type
_atom_site_occupancy
_atom_site_symmetry_multiplicity
_atom_site_calc_flag
_atom_site_refinement_flags
_atom_site_disorder_assembly
_atom_site_disorder_group
Cd1 Cd 1.0000 0.5000 0.5000 0.04160(8) Uani 1 2 d S . .
S1 S 0.77662(5) 0.01054(6) 0.39095(3) 0.03972(12) Uani 1 1 d . . .
O1 O 0.85209(15) 0.1475(2) 0.36811(10) 0.0607(4) Uani 1 1 d . . .
O2 O 0.79427(15) -0.1466(2) 0.35411(9) 0.0517(4) Uani 1 1 d . . .
O3 O 0.79887(19) -0.0098(2) 0.46873(9) 0.0610(5) Uani 1 1 d . . .
OW1 O 1.07981(17) 0.2607(2) 0.43656(10) 0.0473(4) Uani 1 1 d . . .
N1 N 0.93431(19) 0.2898(2) 0.57394(10) 0.0502(4) Uani 1 1 d . . .
H1C H 0.8685 0.2340 0.5477 0.060 Uiso 1 1 calc R . .
H1D H 0.9984 0.2145 0.5846 0.060 Uiso 1 1 calc R . .
N2 N 0.80047(19) 0.5047(2) 0.42597(11) 0.0474(4) Uani 1 1 d . . .
H2D H 0.7959 0.5987 0.3985 0.057 Uiso 1 1 calc R . .
H2E H 0.7954 0.4145 0.3963 0.057 Uiso 1 1 calc R . .
N3 N 0.2446(2) 0.2438(4) 0.30478(13) 0.0801(8) Uani 1 1 d . . .
H3A H 0.2202 0.2865 0.2627 0.096 Uiso 1 1 calc R . .
H3B H 0.1925 0.2380 0.3346 0.096 Uiso 1 1 calc R . .
C1 C 0.8956(4) 0.3407(4) 0.64197(19) 0.1017(12) Uani 1 1 d . . .
H1A H 0.9603 0.4155 0.6677 0.122 Uiso 1 1 calc R . .
H1B H 0.8172 0.4053 0.6309 0.122 Uiso 1 1 calc R . .
C2 C 0.8762(5) 0.1999(7) 0.6892(2) 0.1384(19) Uani 1 1 d . . .
H2A H 0.8455 0.2432 0.7304 0.208 Uiso 1 1 calc R . .
H2B H 0.9553 0.1416 0.7044 0.208 Uiso 1 1 calc R . .
H2C H 0.8149 0.1223 0.6637 0.208 Uiso 1 1 calc R . .
C3 C 0.6890(2) 0.5023(3) 0.46148(14) 0.0575(6) Uani 1 1 d . . .
H3C H 0.7040 0.5793 0.5022 0.069 Uiso 1 1 calc R . .
H3D H 0.6795 0.3888 0.4799 0.069 Uiso 1 1 calc R . .
C4 C 0.5661(3) 0.5522(4) 0.41319(16) 0.0686(7) Uani 1 1 d . . .
H4A H 0.4979 0.5498 0.4402 0.103 Uiso 1 1 calc R . .
H4B H 0.5482 0.4736 0.3738 0.103 Uiso 1 1 calc R . .
H4C H 0.5741 0.6648 0.3949 0.103 Uiso 1 1 calc R . .
C5 C 0.4516(2) 0.1933(3) 0.27710(12) 0.0533(6) Uani 1 1 d . . .
H5A H 0.4247 0.2363 0.2311 0.064 Uiso 1 1 calc R . .
C6 C 0.3667(2) 0.1850(3) 0.32431(12) 0.0511(5) Uani 1 1 d . . .
C7 C 0.4091(2) 0.1173(4) 0.39196(13) 0.0629(7) Uani 1 1 d . . .
H7A H 0.3532 0.1081 0.4243 0.075 Uiso 1 1 calc R . .
C8 C 0.5335(2) 0.0635(4) 0.41199(12) 0.0563(6) Uani 1 1 d . . .
H8A H 0.5604 0.0191 0.4577 0.068 Uiso 1 1 calc R . .
C9 C 0.61753(19) 0.0746(3) 0.36527(10) 0.0391(4) Uani 1 1 d . . .
C10 C 0.5754(2) 0.1391(3) 0.29696(11) 0.0501(5) Uani 1 1 d . . .
H10A H 0.6311 0.1457 0.2644 0.060 Uiso 1 1 calc R . .
HW1 H 1.114(2) 0.201(3) 0.4635(13) 0.052(8) Uiso 1 1 d . . .
HW2 H 1.012(3) 0.205(4) 0.4162(16) 0.084(10) Uiso 1 1 d . . .

loop_
_atom_site_aniso_label
_atom_site_aniso_U_11
_atom_site_aniso_U_22
_atom_site_aniso_U_33
_atom_site_aniso_U_23
_atom_site_aniso_U_13
_atom_site_aniso_U_12
Cd1 0.03701(12) 0.03797(12) 0.04994(14) 0.00156(9) 0.00798(9) 0.00409(9)
S1 0.0365(3) 0.0382(3) 0.0408(3) -0.0014(2) -0.0032(2) 0.0046(2)
O1 0.0442(9) 0.0506(9) 0.0829(12) 0.0060(8) -0.0008(8) -0.0073(8)
O2 0.0475(9) 0.0437(8) 0.0608(9) -0.0090(7) 0.0008(7) 0.0089(7)
O3 0.0593(11) 0.0765(13) 0.0415(9) 0.0033(7) -0.0069(8) 0.0181(8)
OW1 0.0415(9) 0.0426(8) 0.0558(10) -0.0011(8) 0.0030(8) 0.0022(7)
N1 0.0481(11) 0.0472(10) 0.0558(11) 0.0066(8) 0.0102(9) 0.0065(9)
N2 0.0445(10) 0.0425(10) 0.0538(11) -0.0013(8) 0.0044(8) 0.0017(8)
N3 0.0515(13) 0.120(2) 0.0695(14) 0.0281(14) 0.0114(11) 0.0370(13)
C1 0.143(3) 0.079(2) 0.101(2) 0.0223(19) 0.071(2) 0.036(2)
C2 0.173(5) 0.146(4) 0.116(3) 0.029(3) 0.082(4) 0.007(3)
C3 0.0460(13) 0.0700(17) 0.0552(14) 0.0022(11) 0.0055(11) -0.0026(11)
C4 0.0467(14) 0.0824(17) 0.0747(18) 0.0066(15) 0.0056(13) 0.0025(14)
C5 0.0500(13) 0.0669(15) 0.0397(11) 0.0063(10) -0.0012(10) 0.0164(11)
C6 0.0422(12) 0.0586(13) 0.0506(12) 0.0075(10) 0.0031(10) 0.0135(10)
C7 0.0456(13) 0.0895(19) 0.0567(14) 0.0222(13) 0.0172(11) 0.0166(13)
C8 0.0490(13) 0.0768(15) 0.0421(12) 0.0204(11) 0.0055(10) 0.0138(12)
C9 0.0379(10) 0.0387(10) 0.0383(10) 0.0002(8) 0.0003(8) 0.0073(9)
C10 0.0482(12) 0.0657(15) 0.0365(10) 0.0058(9) 0.0081(9) 0.0143(11)

loop_
_atom_type_symbol
_atom_type_description
_atom_type_scat_dispersion_real
_atom_type_scat_dispersion_imag
_atom_type_scat_source
C C 0.0033 0.0016 'International Tables Vol C Tables 4.2.6.8 and 6.1.1.4'
H H 0.0000 0.0000 'International Tables Vol C Tables 4.2.6.8 and 6.1.1.4'
N N 0.0061 0.0033 'International Tables Vol C Tables 4.2.6.8 and 6.1.1.4'
O O 0.0106 0.0060 'International Tables Vol C Tables 4.2.6.8 and 6.1.1.4'
S S 0.1246 0.1234 'International Tables Vol C Tables 4.2.6.8 and 6.1.1.4'
Cd Cd -0.8075 1.2024 'International Tables Vol C Tables 4.2.6.8 and 6.1.1.4'

loop_
_geom_angle_atom_site_label_1
_geom_angle_atom_site_label_2
_geom_angle_atom_site_label_3
_geom_angle
_geom_angle_site_symmetry_1
_geom_angle_site_symmetry_3
_geom_angle_publ_flag
N2 Cd1 N2 180.0 3_766 . ?
N2 Cd1 N1 88.21(7) 3_766 . ?
N2 Cd1 N1 91.79(7) . . ?
N2 Cd1 N1 91.79(7) 3_766 3_766 ?
N2 Cd1 N1 88.21(7) . 3_766 ?
N1 Cd1 N1 180.000(1) . 3_766 ?
N2 Cd1 OW1 85.54(6) 3_766 . ?
N2 Cd1 OW1 94.46(6) . . ?
N1 Cd1 OW1 85.26(7) . . ?
N1 Cd1 OW1 94.74(7) 3_766 . ?
N2 Cd1 OW1 94.46(6) 3_766 3_766 ?
N2 Cd1 OW1 85.54(6) . 3_766 ?
N1 Cd1 OW1 94.74(7) . 3_766 ?
N1 Cd1 OW1 85.26(7) 3_766 3_766 ?
OW1 Cd1 OW1 180.00(7) . 3_766 ?
O2 S1 O1 111.30(11) . . ?
O2 S1 O3 112.36(9) . . ?
O1 S1 O3 112.35(11) . . ?
O2 S1 C9 108.27(9) . . ?
O1 S1 C9 105.36(10) . . ?
O3 S1 C9 106.76(11) . . ?
Cd1 OW1 HW1 109(2) . . ?
Cd1 OW1 HW2 105(2) . . ?
HW1 OW1 HW2 105(3) . . ?
C1 N1 Cd1 119.14(18) . . ?
C1 N1 H1C 107.5 . . ?
Cd1 N1 H1C 107.5 . . ?
C1 N1 H1D 107.5 . . ?
Cd1 N1 H1D 107.5 . . ?
H1C N1 H1D 107.0 . . ?
C3 N2 Cd1 117.02(15) . . ?
C3 N2 H2D 108.0 . . ?
Cd1 N2 H2D 108.0 . . ?
C3 N2 H2E 108.0 . . ?
Cd1 N2 H2E 108.0 . . ?
H2D N2 H2E 107.3 . . ?
C6 N3 H3A 120.0 . . ?
C6 N3 H3B 120.0 . . ?
H3A N3 H3B 120.0 . . ?
C2 C1 N1 114.8(3) . . ?
C2 C1 H1A 108.6 . . ?
N1 C1 H1A 108.6 . . ?
C2 C1 H1B 108.6 . . ?
N1 C1 H1B 108.6 . . ?
H1A C1 H1B 107.5 . . ?
C1 C2 H2A 109.5 . . ?
C1 C2 H2B 109.5 . . ?
H2A C2 H2B 109.5 . . ?
C1 C2 H2C 109.5 . . ?
H2A C2 H2C 109.5 . . ?
H2B C2 H2C 109.5 . . ?
N2 C3 C4 114.1(2) . . ?
N2 C3 H3C 108.7 . . ?
C4 C3 H3C 108.7 . . ?
N2 C3 H3D 108.7 . . ?
C4 C3 H3D 108.7 . . ?
H3C C3 H3D 107.6 . . ?
C3 C4 H4A 109.5 . . ?
C3 C4 H4B 109.5 . . ?
H4A C4 H4B 109.5 . . ?
C3 C4 H4C 109.5 . . ?
H4A C4 H4C 109.5 . . ?
H4B C4 H4C 109.5 . . ?
C10 C5 C6 121.2(2) . . ?
C10 C5 H5A 119.4 . . ?
C6 C5 H5A 119.4 . . ?
N3 C6 C5 120.8(2) . . ?
N3 C6 C7 121.3(2) . . ?
C5 C6 C7 118.0(2) . . ?
C8 C7 C6 120.9(2) . . ?
C8 C7 H7A 119.6 . . ?
C6 C7 H7A 119.6 . . ?
C9 C8 C7 120.8(2) . . ?
C9 C8 H8A 119.6 . . ?
C7 C8 H8A 119.6 . . ?
C8 C9 C10 118.83(19) . . ?
C8 C9 S1 121.05(16) . . ?
C10 C9 S1 120.12(17) . . ?
C5 C10 C9 120.4(2) . . ?
C5 C10 H10A 119.8 . . ?
C9 C10 H10A 119.8 . . ?

loop_
_geom_bond_atom_site_label_1
_geom_bond_atom_site_label_2
_geom_bond_distance
_geom_bond_site_symmetry_2
_geom_bond_publ_flag
Cd1 N2 2.334(2) 3_766 ?
Cd1 N2 2.334(2) . ?
Cd1 N1 2.3505(19) . ?
Cd1 N1 2.3505(19) 3_766 ?
Cd1 OW1 2.4629(17) . ?
Cd1 OW1 2.4629(17) 3_766 ?
S1 O2 1.4468(16) . ?
S1 O1 1.4556(17) . ?
S1 O3 1.4564(18) . ?
S1 C9 1.757(2) . ?
OW1 HW1 0.74(3) . ?
OW1 HW2 0.88(3) . ?
N1 C1 1.474(4) . ?
N1 H1C 0.9000 . ?
N1 H1D 0.9000 . ?
N2 C3 1.467(3) . ?
N2 H2D 0.9000 . ?
N2 H2E 0.9000 . ?
N3 C6 1.371(3) . ?
N3 H3A 0.8600 . ?
N3 H3B 0.8600 . ?
C1 C2 1.459(5) . ?
C1 H1A 0.9700 . ?
C1 H1B 0.9700 . ?
C2 H2A 0.9600 . ?
C2 H2B 0.9600 . ?
C2 H2C 0.9600 . ?
C3 C4 1.513(4) . ?
C3 H3C 0.9700 . ?
C3 H3D 0.9700 . ?
C4 H4A 0.9600 . ?
C4 H4B 0.9600 . ?
C4 H4C 0.9600 . ?
C5 C10 1.376(3) . ?
C5 C6 1.382(3) . ?
C5 H5A 0.9300 . ?
C6 C7 1.386(3) . ?
C7 C8 1.382(3) . ?
C7 H7A 0.9300 . ?
C8 C9 1.369(3) . ?
C8 H8A 0.9300 . ?
C9 C10 1.386(3) . ?
C10 H10A 0.9300 . ?

loop_
_geom_hbond_atom_site_label_D
_geom_hbond_atom_site_label_H
_geom_hbond_atom_site_label_A
_geom_hbond_distance_DH
_geom_hbond_distance_HA
_geom_hbond_distance_DA
_geom_hbond_angle_DHA
_geom_hbond_site_symmetry_A
N1 H1C O3 0.90 2.46 3.253(3) 146.8 .
N1 H1D O2 0.90 2.37 3.183(3) 149.9 3_756
N2 H2D O2 0.90 2.17 3.056(3) 167.7 1_565
N2 H2E O1 0.90 2.27 3.099(3) 152.2 .
N3 H3A O2 0.86 2.25 3.082(3) 163.0 2_655
N3 H3B OW1 0.86 2.45 3.297(3) 167.1 1_455
OW1 HW1 O3 0.74(3) 2.09(3) 2.821(2) 173(3) 3_756
OW1 HW2 O1 0.88(3) 1.84(3) 2.697(2) 164(3) .

loop_
_geom_torsion_atom_site_label_1
_geom_torsion_atom_site_label_2
_geom_torsion_atom_site_label_3
_geom_torsion_atom_site_label_4
_geom_torsion
_geom_torsion_site_symmetry_1
_geom_torsion_site_symmetry_2
_geom_torsion_site_symmetry_3
_geom_torsion_site_symmetry_4
_geom_torsion_publ_flag
N2 Cd1 N1 C1 81.0(2) 3_766 . . . ?
N2 Cd1 N1 C1 -99.0(2) . . . . ?
N1 Cd1 N1 C1 -42(100) 3_766 . . . ?
OW1 Cd1 N1 C1 166.6(2) . . . . ?
OW1 Cd1 N1 C1 -13.4(2) 3_766 . . . ?
N2 Cd1 N2 C3 -105(100) 3_766 . . . ?
N1 Cd1 N2 C3 43.39(16) . . . . ?
N1 Cd1 N2 C3 -136.61(16) 3_766 . . . ?
OW1 Cd1 N2 C3 128.77(15) . . . . ?
OW1 Cd1 N2 C3 -51.23(15) 3_766 . . . ?
Cd1 N1 C1 C2 -170.7(3) . . . . ?
Cd1 N2 C3 C4 164.54(18) . . . . ?
C10 C5 C6 N3 178.1(3) . . . . ?
C10 C5 C6 C7 -1.2(4) . . . . ?
N3 C6 C7 C8 -177.9(3) . . . . ?
C5 C6 C7 C8 1.4(4) . . . . ?
C6 C7 C8 C9 -0.4(5) . . . . ?
C7 C8 C9 C10 -0.8(4) . . . . ?
C7 C8 C9 S1 178.7(2) . . . . ?
O2 S1 C9 C8 107.9(2) . . . . ?
O1 S1 C9 C8 -132.9(2) . . . . ?
O3 S1 C9 C8 -13.3(2) . . . . ?
O2 S1 C9 C10 -72.6(2) . . . . ?
O1 S1 C9 C10 46.5(2) . . . . ?
O3 S1 C9 C10 166.17(18) . . . . ?
C6 C5 C10 C9 0.0(4) . . . . ?
C8 C9 C10 C5 1.0(4) . . . . ?
S1 C9 C10 C5 -178.44(19) . . . . ?
